data_2217790
loop_
_publ_author_name
'P\'erez, Hiram'
'Mascarenhas, Yvonne'
'Plut\'in, Ana Mar\'ia'
'Souza Corr\^ea, Rodrigo de'
'Duque, Julio'

_publ_section_title Tris(<i>N</i>-benzoyl-<i>N</i>',<i>N</i>'-diphenylthioureato-\k^2^<i>O</i>,<i>S</i>)cobalt(III)
_journal_coeditor_code HY2119
_journal_issue 3
_journal_name_full 'Acta Crystallographica Section E'
_journal_page_first m503
_journal_paper_doi 10.1107/S160053680800531X
_journal_volume 64
_journal_year 2008
_chemical_formula_iupac '[Co (C20 H15 N2 O S)3]'
_chemical_formula_moiety 'C60 H45 Co N6 O3 S3'
_chemical_formula_sum 'C60 H45 Co N6 O3 S3'
_chemical_formula_weight 1053.13
_chemical_name_systematic
;
Tris(N-benzoyl-N',N'-diphenylthioureato-\k^2^O,S)cobalt(III)
;
_space_group_IT_number 2
_symmetry_cell_setting triclinic
_symmetry_space_group_name_Hall '-P 1'
_symmetry_space_group_name_H-M 'P -1'
_audit_creation_method 'WinGX routine CIF_UPDATE'
_cell_angle_alpha 93.371(2)
_cell_angle_beta 97.652(5)
_cell_angle_gamma 112.212(5)
_cell_formula_units_Z 2
_cell_length_a 10.4600(10)
_cell_length_b 13.591(5)
_cell_length_c 20.515(5)
_cell_measurement_reflns_used 288
_cell_measurement_temperature 150(2)
_cell_measurement_theta_max 26.373
_cell_measurement_theta_min 2.91
_cell_volume 2657.0(12)
_computing_cell_refinement 'DENZO (Otwinowski & Minor, 1997)'
_computing_data_collection 'COLLECT (Enraf--Nonius, 2000)'
_computing_data_reduction 'DENZO (Otwinowski & Minor, 1997)'
_computing_molecular_graphics 'ORTEP-3 for Windows (Farrugia, 1997)'
_computing_publication_material 'WinGX (Farrugia, 1999)'
_computing_structure_refinement 'SHELXL97 (Sheldrick, 2008)'
_computing_structure_solution 'SHELXS97 (Sheldrick, 2008)'
_diffrn_measured_fraction_theta_full 0.996
_diffrn_measured_fraction_theta_max 0.996
_diffrn_measurement_device_type 'Nonius KappaCCD'
_diffrn_measurement_method '\f and \w'
_diffrn_radiation_monochromator graphite
_diffrn_radiation_source 'fine-focus sealed tube'
_diffrn_radiation_type MoK\a
_diffrn_radiation_wavelength 0.71073
_diffrn_reflns_av_R_equivalents 0.057
_diffrn_reflns_limit_h_max 12
_diffrn_reflns_limit_h_min -12
_diffrn_reflns_limit_k_max 16
_diffrn_reflns_limit_k_min -16
_diffrn_reflns_limit_l_max 24
_diffrn_reflns_limit_l_min -24
_diffrn_reflns_number 16799
_diffrn_reflns_theta_full 25
_diffrn_reflns_theta_max 25
_diffrn_reflns_theta_min 3.03
_exptl_absorpt_coefficient_mu 0.492
_exptl_absorpt_correction_T_max 0.971
_exptl_absorpt_correction_T_min 0.862
_exptl_absorpt_correction_type gaussian
_exptl_absorpt_process_details '(Coppens <i>et al.</i>,  1965)'
_exptl_crystal_colour green
_exptl_crystal_density_diffrn 1.316
_exptl_crystal_density_method 'not measured'
_exptl_crystal_description block
_exptl_crystal_F_000 1092
_exptl_crystal_size_max 0.221
_exptl_crystal_size_mid 0.117
_exptl_crystal_size_min 0.029
_refine_diff_density_max 0.338
_refine_diff_density_min -0.6
_refine_ls_extinction_method none
_refine_ls_goodness_of_fit_ref 1.13
_refine_ls_hydrogen_treatment constr
_refine_ls_matrix_type full
_refine_ls_number_parameters 654
_refine_ls_number_reflns 9325
_refine_ls_number_restraints 0
_refine_ls_restrained_S_all 1.13
_refine_ls_R_factor_gt 0.0568
_refine_ls_shift/su_max 0
_refine_ls_structure_factor_coef Fsqd
_refine_ls_weighting_details 'calc w=1/[\s^2^(Fo^2^)+(0.0786P)^2^+0.1153P] where P=(Fo^2^+2Fc^2^)/3'
_refine_ls_weighting_scheme calc
_refine_ls_wR_factor_ref 0.1621
_reflns_number_gt 7633
_reflns_number_total 9325
_reflns_threshold_expression I>2\s(I)
_cod_data_source_file hy2119.cif
_cod_data_source_block I
_cod_depositor_comments
;
The following automatic conversions were performed:
'_exptl_absorpt_correction_type' value 'Gaussian' changed to 'gaussian'
according to '/home/saulius/struct/CIF-dictionaries/cif_core.dic'
dictionary named 'cif_core.dic' version 2.4.1 from 2010-06-29.

Automatic conversion script
Id: cif_fix_enum 1527 2010-12-29 10:47:43Z saulius 

The following automatic conversions were performed:

'_exptl_absorpt_correction_type' value 'Gaussian' changed to
'gaussian' according to
/home/saulius/struct/CIF-dictionaries/cif_core.dic dictionary named
'cif_core.dic' version 2.4.1 from 2010-06-29.

Automatic conversion script
Id: cif_fix_values 1715 2011-07-08 13:25:40Z adriana 
;
_cod_original_cell_volume 2657.2(12)
_cod_database_code 2217790
_cod_database_fobs_code 2217790

loop_
_symmetry_equiv_pos_as_xyz
'x, y, z'
'-x, -y, -z'

loop_
_atom_site_type_symbol
_atom_site_label
_atom_site_fract_x
_atom_site_fract_y
_atom_site_fract_z
_atom_site_U_iso_or_equiv
_atom_site_adp_type
_atom_site_calc_flag
_atom_site_refinement_flags
_atom_site_occupancy
C C1 0.6058(3) 0.4720(2) 0.18641(13) 0.0483(6) Uani d . 1
C C2 0.3964(3) 0.4260(2) 0.10944(13) 0.0469(6) Uani d . 1
C C3 0.7327(3) 0.4463(2) 0.19797(13) 0.0522(7) Uani d . 1
C C4 0.8459(3) 0.5073(3) 0.24551(16) 0.0691(9) Uani d . 1
H H4 0.8422 0.5638 0.272 0.083 Uiso calc R 1
C C5 0.9652(4) 0.4848(4) 0.2541(2) 0.0955(14) Uani d . 1
H H5 1.0417 0.5265 0.2861 0.115 Uiso calc R 1
C C6 0.9707(5) 0.4024(5) 0.2161(2) 0.1075(16) Uani d . 1
H H6 1.0511 0.3878 0.2221 0.129 Uiso calc R 1
C C7 0.8597(5) 0.3404(4) 0.1690(2) 0.1022(15) Uani d . 1
H H7 0.8646 0.2838 0.1432 0.123 Uiso calc R 1
C C8 0.7403(4) 0.3618(3) 0.15960(18) 0.0731(9) Uani d . 1
H H8 0.6646 0.3194 0.1275 0.088 Uiso calc R 1
C C9 0.3767(3) 0.2802(3) 0.02958(14) 0.0563(7) Uani d . 1
C C10 0.3225(5) 0.1780(3) 0.0435(2) 0.0945(13) Uani d . 1
H H10 0.2516 0.1568 0.0689 0.113 Uiso calc R 1
C C11 0.3739(7) 0.1046(4) 0.0193(3) 0.134(2) Uani d . 1
H H11 0.3365 0.0339 0.0282 0.161 Uiso calc R 1
C C12 0.4794(7) 0.1369(5) -0.0175(3) 0.1169(17) Uani d . 1
H H12 0.5139 0.0881 -0.0334 0.14 Uiso calc R 1
C C13 0.5332(5) 0.2388(4) -0.0307(2) 0.0900(12) Uani d . 1
H H13 0.6056 0.2606 -0.0553 0.108 Uiso calc R 1
C C14 0.4812(3) 0.3111(3) -0.00779(16) 0.0678(8) Uani d . 1
H H14 0.5173 0.3812 -0.0178 0.081 Uiso calc R 1
C C15 0.1953(3) 0.3554(2) 0.01770(14) 0.0535(7) Uani d . 1
C C16 0.1959(4) 0.3985(3) -0.04118(17) 0.0737(9) Uani d . 1
H H16 0.2796 0.4305 -0.0569 0.088 Uiso calc R 1
C C17 0.0722(4) 0.3942(4) -0.07690(19) 0.0913(12) Uani d . 1
H H17 0.0735 0.4242 -0.1165 0.11 Uiso calc R 1
C C18 -0.0503(4) 0.3472(4) -0.0554(2) 0.0982(14) Uani d . 1
H H18 -0.1333 0.3441 -0.0801 0.118 Uiso calc R 1
C C19 -0.0511(4) 0.3043(5) 0.0032(2) 0.1144(18) Uani d . 1
H H19 -0.1353 0.272 0.0186 0.137 Uiso calc R 1
C C20 0.0719(4) 0.3084(4) 0.03974(18) 0.0858(12) Uani d . 1
H H20 0.0703 0.279 0.0796 0.103 Uiso calc R 1
C C21 0.6062(3) 0.8182(2) 0.19445(14) 0.0567(7) Uani d . 1
C C22 0.4123(3) 0.8152(2) 0.24214(14) 0.0553(7) Uani d . 1
C C23 0.7319(3) 0.8900(3) 0.16920(16) 0.0664(8) Uani d . 1
C C24 0.8101(4) 0.8470(3) 0.13729(18) 0.0740(9) Uani d . 1
H H24 0.7836 0.7731 0.1319 0.089 Uiso calc R 1
C C25 0.9257(4) 0.9102(4) 0.1135(2) 0.1016(13) Uani d . 1
H H25 0.9754 0.8797 0.0908 0.122 Uiso calc R 1
C C26 0.9668(6) 1.0168(5) 0.1230(4) 0.153(2) Uani d . 1
H H26 1.0469 1.0604 0.1079 0.184 Uiso calc R 1
C C27 0.8913(6) 1.0628(4) 0.1553(4) 0.159(3) Uani d . 1
H H27 0.9202 1.1368 0.1616 0.19 Uiso calc R 1
C C28 0.7733(5) 0.9983(3) 0.1780(3) 0.1106(14) Uani d . 1
H H28 0.7217 1.0287 0.1994 0.133 Uiso calc R 1
C C29 0.4254(4) 0.9955(3) 0.27415(18) 0.0668(9) Uani d . 1
C C30 0.4007(5) 1.0494(3) 0.2228(2) 0.1031(14) Uani d . 1
H H30 0.3414 1.012 0.1838 0.124 Uiso calc R 1
C C31 0.4642(6) 1.1594(4) 0.2294(3) 0.1232(18) Uani d . 1
H H31 0.4484 1.196 0.1943 0.148 Uiso calc R 1
C C32 0.5481(6) 1.2144(4) 0.2854(3) 0.1056(15) Uani d . 1
H H32 0.5874 1.2888 0.2896 0.127 Uiso calc R 1
C C33 0.5761(5) 1.1622(3) 0.3359(2) 0.0985(13) Uani d . 1
H H33 0.6372 1.2006 0.3742 0.118 Uiso calc R 1
C C34 0.5135(4) 1.0506(3) 0.3307(2) 0.0827(10) Uani d . 1
H H34 0.532 1.0144 0.3655 0.099 Uiso calc R 1
C C35 0.2295(4) 0.8392(2) 0.29742(17) 0.0644(8) Uani d . 1
C C36 0.2357(4) 0.8093(3) 0.36055(18) 0.0777(10) Uani d . 1
H H36 0.32 0.8131 0.3842 0.093 Uiso calc R 1
C C37 0.1148(5) 0.7735(3) 0.3880(2) 0.0885(12) Uani d . 1
H H37 0.1181 0.752 0.4302 0.106 Uiso calc R 1
C C38 -0.0086(5) 0.7691(3) 0.3545(3) 0.0952(13) Uani d . 1
H H38 -0.0887 0.7461 0.3739 0.114 Uiso calc R 1
C C39 -0.0140(5) 0.7985(4) 0.2924(3) 0.1089(15) Uani d . 1
H H39 -0.0985 0.795 0.2691 0.131 Uiso calc R 1
C C40 0.1056(4) 0.8338(3) 0.2636(2) 0.0895(12) Uani d . 1
H H40 0.1011 0.8537 0.221 0.107 Uiso calc R 1
C C41 0.5351(3) 0.6913(2) 0.36616(13) 0.0522(7) Uani d . 1
C C42 0.3583(3) 0.5191(2) 0.35847(13) 0.0518(7) Uani d . 1
C C43 0.6139(3) 0.7917(2) 0.41223(14) 0.0572(7) Uani d . 1
C C44 0.7273(4) 0.8716(3) 0.39512(18) 0.0734(9) Uani d . 1
H H44 0.7539 0.8634 0.3543 0.088 Uiso calc R 1
C C45 0.8020(5) 0.9639(3) 0.4379(2) 0.1027(15) Uani d . 1
H H45 0.879 1.0174 0.4262 0.123 Uiso calc R 1
C C46 0.7623(6) 0.9761(4) 0.4975(2) 0.1163(17) Uani d . 1
H H46 0.8138 1.0375 0.5269 0.14 Uiso calc R 1
C C47 0.6478(6) 0.8992(4) 0.5144(2) 0.1141(17) Uani d . 1
H H47 0.6191 0.9098 0.5543 0.137 Uiso calc R 1
C C48 0.5748(4) 0.8064(3) 0.47290(17) 0.0822(11) Uani d . 1
H H48 0.4987 0.753 0.4854 0.099 Uiso calc R 1
C C49 0.2637(3) 0.4864(2) 0.46147(15) 0.0583(7) Uani d . 1
C C50 0.1969(4) 0.5550(3) 0.46646(17) 0.0748(9) Uani d . 1
H H50 0.1662 0.5801 0.4288 0.09 Uiso calc R 1
C C51 0.1750(4) 0.5869(3) 0.52809(19) 0.0847(11) Uani d . 1
H H51 0.1293 0.6333 0.5318 0.102 Uiso calc R 1
C C52 0.2211(4) 0.5497(3) 0.58357(19) 0.0822(11) Uani d . 1
H H52 0.2062 0.5708 0.6249 0.099 Uiso calc R 1
C C53 0.2890(4) 0.4818(3) 0.57807(18) 0.0847(11) Uani d . 1
H H53 0.3209 0.4573 0.6158 0.102 Uiso calc R 1
C C54 0.3106(4) 0.4492(3) 0.51650(17) 0.0751(9) Uani d . 1
H H54 0.3563 0.4028 0.5127 0.09 Uiso calc R 1
C C55 0.2017(4) 0.3380(3) 0.37298(16) 0.0625(8) Uani d . 1
C C56 0.0584(4) 0.2992(3) 0.3611(2) 0.0851(11) Uani d . 1
H H56 0.0121 0.3441 0.3689 0.102 Uiso calc R 1
C C57 -0.0175(5) 0.1915(4) 0.3370(3) 0.1113(16) Uani d . 1
H H57 -0.1148 0.1646 0.3282 0.134 Uiso calc R 1
C C58 0.0513(7) 0.1254(4) 0.3263(3) 0.1168(17) Uani d . 1
H H58 0.0004 0.0536 0.3105 0.14 Uiso calc R 1
C C59 0.1918(6) 0.1639(4) 0.3386(3) 0.1068(15) Uani d . 1
H H59 0.2378 0.1187 0.3311 0.128 Uiso calc R 1
C C60 0.2684(4) 0.2704(3) 0.3622(2) 0.0830(11) Uani d . 1
H H60 0.3657 0.2964 0.3708 0.1 Uiso calc R 1
N N1 0.5092(2) 0.4108(2) 0.13594(11) 0.0542(6) Uani d . 1
N N2 0.3234(2) 0.3561(2) 0.05438(11) 0.0532(6) Uani d . 1
N N3 0.5350(3) 0.8671(2) 0.22344(13) 0.0613(6) Uani d . 1
N N4 0.3564(3) 0.8799(2) 0.26916(13) 0.0634(7) Uani d . 1
N N5 0.4330(3) 0.61702(19) 0.38961(11) 0.0557(6) Uani d . 1
N N6 0.2803(3) 0.4495(2) 0.39679(12) 0.0597(6) Uani d . 1
O O1 0.6057(2) 0.54725(16) 0.22486(10) 0.0576(5) Uani d . 1
O O2 0.5835(2) 0.72042(17) 0.18653(10) 0.0611(5) Uani d . 1
O O3 0.5765(2) 0.68743(16) 0.31129(9) 0.0561(5) Uani d . 1
S S1 0.33442(8) 0.52013(7) 0.13271(4) 0.0583(2) Uani d . 1
S S2 0.31150(8) 0.68008(6) 0.23515(4) 0.0580(2) Uani d . 1
S S3 0.34463(8) 0.46920(6) 0.27777(4) 0.0569(2) Uani d . 1
Co Co1 0.46544(4) 0.60548(3) 0.228631(17) 0.05040(14) Uani d . 1

loop_
_atom_site_aniso_label
_atom_site_aniso_U_11
_atom_site_aniso_U_22
_atom_site_aniso_U_33
_atom_site_aniso_U_12
_atom_site_aniso_U_13
_atom_site_aniso_U_23
C1 0.0521(15) 0.0543(16) 0.0415(14) 0.0212(13) 0.0147(12) 0.0109(12)
C2 0.0520(15) 0.0505(15) 0.0406(14) 0.0206(12) 0.0138(12) 0.0066(11)
C3 0.0510(15) 0.0656(18) 0.0443(15) 0.0248(14) 0.0137(12) 0.0123(13)
C4 0.0580(18) 0.095(3) 0.0499(17) 0.0253(17) 0.0081(14) 0.0105(16)
C5 0.055(2) 0.162(4) 0.068(2) 0.041(2) 0.0051(17) 0.021(3)
C6 0.082(3) 0.190(5) 0.086(3) 0.088(3) 0.021(2) 0.023(3)
C7 0.096(3) 0.153(4) 0.094(3) 0.089(3) 0.018(3) 0.008(3)
C8 0.069(2) 0.089(3) 0.071(2) 0.0436(19) 0.0102(17) 0.0014(18)
C9 0.0630(17) 0.0615(18) 0.0483(16) 0.0301(15) 0.0080(13) -0.0010(13)
C10 0.122(3) 0.076(3) 0.107(3) 0.053(2) 0.046(3) 0.026(2)
C11 0.185(6) 0.085(3) 0.172(6) 0.084(4) 0.059(5) 0.036(3)
C12 0.165(5) 0.130(4) 0.109(4) 0.112(4) 0.037(4) 0.008(3)
C13 0.099(3) 0.129(4) 0.068(2) 0.074(3) 0.015(2) -0.001(2)
C14 0.070(2) 0.084(2) 0.0570(18) 0.0390(18) 0.0137(15) -0.0014(16)
C15 0.0559(16) 0.0611(18) 0.0451(15) 0.0265(14) 0.0050(12) 0.0002(13)
C16 0.071(2) 0.093(3) 0.0577(19) 0.0288(19) 0.0153(16) 0.0235(18)
C17 0.088(3) 0.127(4) 0.066(2) 0.048(3) 0.007(2) 0.038(2)
C18 0.074(2) 0.158(4) 0.074(3) 0.059(3) 0.004(2) 0.028(3)
C19 0.061(2) 0.193(5) 0.090(3) 0.044(3) 0.018(2) 0.050(3)
C20 0.067(2) 0.133(4) 0.061(2) 0.037(2) 0.0155(17) 0.036(2)
C21 0.0709(19) 0.0569(18) 0.0443(15) 0.0253(15) 0.0160(14) 0.0032(13)
C22 0.0697(18) 0.0557(17) 0.0484(16) 0.0313(15) 0.0164(14) 0.0054(13)
C23 0.073(2) 0.063(2) 0.0609(19) 0.0215(16) 0.0237(16) 0.0033(15)
C24 0.071(2) 0.078(2) 0.072(2) 0.0268(18) 0.0225(18) 0.0010(18)
C25 0.088 0.097(3) 0.125(4) 0.031(2) 0.053(2) 0.011(3)
C26 0.133 0.103(4) 0.232(7) 0.025(3) 0.120(4) 0.034(4)
C27 0.137 0.071(3) 0.278(9) 0.022(3) 0.121(4) 0.029(4)
C28 0.12 0.065(2) 0.153(4) 0.026(2) 0.073(3) 0.013(3)
C29 0.081(2) 0.0542(18) 0.077(2) 0.0317(17) 0.0355(18) 0.0091(16)
C30 0.143(4) 0.074(3) 0.085(3) 0.034(3) 0.016(3) 0.022(2)
C31 0.173(5) 0.069(3) 0.122(4) 0.036(3) 0.026(4) 0.042(3)
C32 0.135(4) 0.059(2) 0.117(4) 0.022(3) 0.047(3) 0.017(3)
C33 0.102(3) 0.075(3) 0.097(3) 0.013(2) 0.019(2) -0.005(2)
C34 0.096(3) 0.064(2) 0.084(3) 0.026(2) 0.019(2) 0.0080(19)
C35 0.081(2) 0.0531(18) 0.071(2) 0.0345(16) 0.0291(17) 0.0042(15)
C36 0.093(3) 0.080(2) 0.069(2) 0.038(2) 0.0292(19) 0.0081(18)
C37 0.126(3) 0.078(3) 0.077(2) 0.045(2) 0.051(3) 0.0134(19)
C38 0.105(3) 0.080(3) 0.126(4) 0.048(2) 0.064(3) 0.019(2)
C39 0.086(3) 0.133(4) 0.133(4) 0.062(3) 0.037(3) 0.031(3)
C40 0.097(3) 0.105(3) 0.096(3) 0.062(2) 0.037(2) 0.037(2)
C41 0.0597(16) 0.0582(17) 0.0428(15) 0.0271(14) 0.0105(13) 0.0049(12)
C42 0.0602(16) 0.0558(17) 0.0435(15) 0.0262(14) 0.0107(13) 0.0091(12)
C43 0.0668(18) 0.0590(18) 0.0464(16) 0.0270(15) 0.0068(13) -0.0002(13)
C44 0.078(2) 0.070(2) 0.064(2) 0.0184(18) 0.0174(17) -0.0032(17)
C45 0.111(3) 0.069(2) 0.095(3) 0.000(2) 0.023(3) -0.016(2)
C46 0.141(4) 0.085(3) 0.088(3) 0.014(3) 0.017(3) -0.037(3)
C47 0.149(4) 0.098(3) 0.075(3) 0.026(3) 0.033(3) -0.027(2)
C48 0.106(3) 0.079(2) 0.055(2) 0.028(2) 0.0250(19) -0.0085(17)
C49 0.0646(18) 0.0595(18) 0.0517(17) 0.0221(15) 0.0173(14) 0.0106(14)
C50 0.097(2) 0.083(2) 0.059(2) 0.047(2) 0.0255(18) 0.0180(17)
C51 0.105(3) 0.095(3) 0.074(2) 0.054(2) 0.035(2) 0.012(2)
C52 0.095(3) 0.095(3) 0.060(2) 0.034(2) 0.0327(19) 0.0102(19)
C53 0.101(3) 0.104(3) 0.053(2) 0.040(2) 0.0191(19) 0.0177(19)
C54 0.092(2) 0.085(2) 0.060(2) 0.045(2) 0.0193(18) 0.0199(18)
C55 0.076(2) 0.0565(18) 0.0569(18) 0.0241(16) 0.0196(15) 0.0118(14)
C56 0.080(3) 0.075(2) 0.098(3) 0.025(2) 0.023(2) 0.008(2)
C57 0.084(3) 0.085(3) 0.137(4) 0.006(2) 0.018(3) -0.003(3)
C58 0.137(4) 0.062(3) 0.133(4) 0.016(3) 0.038(4) -0.001(3)
C59 0.134(4) 0.066(3) 0.130(4) 0.045(3) 0.041(3) 0.010(2)
C60 0.094(3) 0.063(2) 0.102(3) 0.037(2) 0.027(2) 0.016(2)
N1 0.0537(13) 0.0633(15) 0.0472(13) 0.0275(12) 0.0045(11) -0.0044(11)
N2 0.0539(13) 0.0634(15) 0.0448(13) 0.0280(12) 0.0050(10) -0.0022(11)
N3 0.0752(16) 0.0557(15) 0.0592(15) 0.0277(13) 0.0261(13) 0.0055(12)
N4 0.0788(17) 0.0516(14) 0.0708(17) 0.0309(13) 0.0330(14) 0.0078(12)
N5 0.0651(15) 0.0552(14) 0.0459(13) 0.0215(12) 0.0137(11) 0.0044(11)
N6 0.0744(16) 0.0534(14) 0.0524(14) 0.0233(13) 0.0181(12) 0.0092(11)
O1 0.0645(12) 0.0599(12) 0.0493(11) 0.0280(10) 0.0051(9) -0.0025(9)
O2 0.0790(14) 0.0606(13) 0.0504(11) 0.0301(11) 0.0250(10) 0.0049(9)
O3 0.0648(12) 0.0574(12) 0.0442(11) 0.0202(10) 0.0165(9) 0.0007(9)
S1 0.0745(5) 0.0677(5) 0.0434(4) 0.0429(4) 0.0027(3) -0.0004(3)
S2 0.0676(5) 0.0544(4) 0.0583(4) 0.0291(4) 0.0179(4) 0.0036(3)
S3 0.0691(5) 0.0532(4) 0.0457(4) 0.0218(4) 0.0080(3) 0.0026(3)
Co1 0.0635(3) 0.0525(3) 0.0396(2) 0.02712(19) 0.01122(17) 0.00224(16)

loop_
_atom_type_symbol
_atom_type_description
_atom_type_scat_dispersion_real
_atom_type_scat_dispersion_imag
_atom_type_scat_source
C C 0.0033 0.0016 'International Tables Vol C Tables 4.2.6.8 and 6.1.1.4'
H H 0 0 'International Tables Vol C Tables 4.2.6.8 and 6.1.1.4'
N N 0.0061 0.0033 'International Tables Vol C Tables 4.2.6.8 and 6.1.1.4'
O O 0.0106 0.006 'International Tables Vol C Tables 4.2.6.8 and 6.1.1.4'
S S 0.1246 0.1234 'International Tables Vol C Tables 4.2.6.8 and 6.1.1.4'
Co Co 0.3494 0.9721 'International Tables Vol C Tables 4.2.6.8 and 6.1.1.4'

loop_
_geom_angle_atom_site_label_1
_geom_angle_atom_site_label_2
_geom_angle_atom_site_label_3
_geom_angle
_geom_angle_publ_flag
O1 C1 N1 129.8(3) ?
O1 C1 C3 116.1(2) ?
N1 C1 C3 114.0(2) ?
N1 C2 N2 113.0(2) ?
N1 C2 S1 129.9(2) ?
N2 C2 S1 117.0(2) ?
C4 C3 C8 118.7(3) ?
C4 C3 C1 120.9(3) ?
C8 C3 C1 120.3(3) ?
C3 C4 C5 120.3(4) ?
C3 C4 H4 119.9 ?
C5 C4 H4 119.9 ?
C6 C5 C4 120.1(4) ?
C6 C5 H5 120 ?
C4 C5 H5 120 ?
C5 C6 C7 120.8(4) ?
C5 C6 H6 119.6 ?
C7 C6 H6 119.6 ?
C6 C7 C8 120.0(4) ?
C6 C7 H7 120 ?
C8 C7 H7 120 ?
C7 C8 C3 120.2(4) ?
C7 C8 H8 119.9 ?
C3 C8 H8 119.9 ?
C10 C9 C14 120.0(3) ?
C10 C9 N2 119.5(3) ?
C14 C9 N2 120.5(3) ?
C9 C10 C11 119.4(4) ?
C9 C10 H10 120.3 ?
C11 C10 H10 120.3 ?
C12 C11 C10 119.9(5) ?
C12 C11 H11 120.1 ?
C10 C11 H11 120.1 ?
C13 C12 C11 120.3(4) ?
C13 C12 H12 119.9 ?
C11 C12 H12 119.9 ?
C12 C13 C14 120.0(4) ?
C12 C13 H13 120 ?
C14 C13 H13 120 ?
C9 C14 C13 120.4(4) ?
C9 C14 H14 119.8 ?
C13 C14 H14 119.8 ?
C20 C15 C16 119.2(3) ?
C20 C15 N2 120.4(3) ?
C16 C15 N2 120.4(3) ?
C15 C16 C17 119.9(3) ?
C15 C16 H16 120 ?
C17 C16 H16 120 ?
C18 C17 C16 121.1(4) ?
C18 C17 H17 119.5 ?
C16 C17 H17 119.5 ?
C17 C18 C19 119.1(4) ?
C17 C18 H18 120.4 ?
C19 C18 H18 120.4 ?
C18 C19 C20 120.5(4) ?
C18 C19 H19 119.8 ?
C20 C19 H19 119.8 ?
C15 C20 C19 120.2(3) ?
C15 C20 H20 119.9 ?
C19 C20 H20 119.9 ?
O2 C21 N3 129.2(3) ?
O2 C21 C23 115.1(3) ?
N3 C21 C23 115.7(3) ?
N3 C22 N4 114.2(3) ?
N3 C22 S2 130.4(2) ?
N4 C22 S2 115.3(2) ?
C28 C23 C24 118.7(3) ?
C28 C23 C21 121.3(3) ?
C24 C23 C21 120.0(3) ?
C25 C24 C23 121.5(4) ?
C25 C24 H24 119.2 ?
C23 C24 H24 119.2 ?
C26 C25 C24 119.4(4) ?
C26 C25 H25 120.3 ?
C24 C25 H25 120.3 ?
C25 C26 C27 120.6(4) ?
C25 C26 H26 119.7 ?
C27 C26 H26 119.7 ?
C28 C27 C26 119.6(5) ?
C28 C27 H27 120.2 ?
C26 C27 H27 120.2 ?
C23 C28 C27 120.1(4) ?
C23 C28 H28 120 ?
C27 C28 H28 120 ?
C34 C29 C30 119.9(4) ?
C34 C29 N4 119.5(3) ?
C30 C29 N4 120.5(4) ?
C29 C30 C31 119.5(5) ?
C29 C30 H30 120.2 ?
C31 C30 H30 120.2 ?
C32 C31 C30 121.0(5) ?
C32 C31 H31 119.5 ?
C30 C31 H31 119.5 ?
C31 C32 C33 120.1(4) ?
C31 C32 H32 119.9 ?
C33 C32 H32 119.9 ?
C32 C33 C34 120.2(4) ?
C32 C33 H33 119.9 ?
C34 C33 H33 119.9 ?
C29 C34 C33 119.2(4) ?
C29 C34 H34 120.4 ?
C33 C34 H34 120.4 ?
C40 C35 C36 119.8(3) ?
C40 C35 N4 120.8(3) ?
C36 C35 N4 119.4(3) ?
C35 C36 C37 119.0(4) ?
C35 C36 H36 120.5 ?
C37 C36 H36 120.5 ?
C38 C37 C36 121.2(4) ?
C38 C37 H37 119.4 ?
C36 C37 H37 119.4 ?
C39 C38 C37 119.5(4) ?
C39 C38 H38 120.3 ?
C37 C38 H38 120.3 ?
C38 C39 C40 120.5(5) ?
C38 C39 H39 119.8 ?
C40 C39 H39 119.8 ?
C35 C40 C39 120.0(4) ?
C35 C40 H40 120 ?
C39 C40 H40 120 ?
O3 C41 N5 129.1(3) ?
O3 C41 C43 115.9(3) ?
N5 C41 C43 115.0(2) ?
N5 C42 N6 114.2(2) ?
N5 C42 S3 129.7(2) ?
N6 C42 S3 116.1(2) ?
C44 C43 C48 118.8(3) ?
C44 C43 C41 120.3(3) ?
C48 C43 C41 120.9(3) ?
C43 C44 C45 120.6(3) ?
C43 C44 H44 119.7 ?
C45 C44 H44 119.7 ?
C46 C45 C44 119.6(4) ?
C46 C45 H45 120.2 ?
C44 C45 H45 120.2 ?
C47 C46 C45 120.6(4) ?
C47 C46 H46 119.7 ?
C45 C46 H46 119.7 ?
C46 C47 C48 120.2(4) ?
C46 C47 H47 119.9 ?
C48 C47 H47 119.9 ?
C47 C48 C43 120.2(4) ?
C47 C48 H48 119.9 ?
C43 C48 H48 119.9 ?
C50 C49 C54 121.0(3) ?
C50 C49 N6 119.3(3) ?
C54 C49 N6 119.6(3) ?
C49 C50 C51 119.6(3) ?
C49 C50 H50 120.2 ?
C51 C50 H50 120.2 ?
C52 C51 C50 119.8(4) ?
C52 C51 H51 120.1 ?
C50 C51 H51 120.1 ?
C53 C52 C51 120.1(3) ?
C53 C52 H52 120 ?
C51 C52 H52 120 ?
C52 C53 C54 120.3(4) ?
C52 C53 H53 119.8 ?
C54 C53 H53 119.8 ?
C49 C54 C53 119.2(4) ?
C49 C54 H54 120.4 ?
C53 C54 H54 120.4 ?
C56 C55 C60 119.6(3) ?
C56 C55 N6 119.4(3) ?
C60 C55 N6 120.9(3) ?
C55 C56 C57 119.3(4) ?
C55 C56 H56 120.3 ?
C57 C56 H56 120.3 ?
C58 C57 C56 120.1(4) ?
C58 C57 H57 120 ?
C56 C57 H57 120 ?
C59 C58 C57 120.2(4) ?
C59 C58 H58 119.9 ?
C57 C58 H58 119.9 ?
C58 C59 C60 120.3(4) ?
C58 C59 H59 119.8 ?
C60 C59 H59 119.8 ?
C55 C60 C59 120.4(4) ?
C55 C60 H60 119.8 ?
C59 C60 H60 119.8 ?
C2 N1 C1 126.2(2) ?
C2 N2 C15 123.3(2) ?
C2 N2 C9 119.4(2) ?
C15 N2 C9 117.3(2) ?
C22 N3 C21 123.7(3) ?
C22 N4 C35 122.7(3) ?
C22 N4 C29 121.3(2) ?
C35 N4 C29 115.9(2) ?
C41 N5 C42 124.2(2) ?
C42 N6 C55 121.9(2) ?
C42 N6 C49 121.0(2) ?
C55 N6 C49 116.9(2) ?
C1 O1 Co1 130.12(18) ?
C21 O2 Co1 129.07(18) ?
C41 O3 Co1 126.90(19) ?
C2 S1 Co1 106.23(10) ?
C22 S2 Co1 103.40(11) ?
C42 S3 Co1 106.22(10) ?
O1 Co1 O2 85.41(9) y
O1 Co1 O3 87.12(9) y
O2 Co1 O3 85.99(9) y
O1 Co1 S3 89.85(7) y
O2 Co1 S3 175.21(7) y
O3 Co1 S3 93.07(7) y
O1 Co1 S1 95.85(7) y
O2 Co1 S1 92.24(7) y
O3 Co1 S1 176.42(7) y
S3 Co1 S1 88.94(4) y
O1 Co1 S2 177.27(7) y
O2 Co1 S2 92.85(7) y
O3 Co1 S2 90.66(7) y
S3 Co1 S2 91.86(4) y
S1 Co1 S2 86.31(4) y

loop_
_geom_bond_atom_site_label_1
_geom_bond_atom_site_label_2
_geom_bond_distance
_geom_bond_publ_flag
C1 O1 1.254(3) ?
C1 N1 1.331(4) ?
C1 C3 1.489(4) ?
C2 N1 1.325(4) ?
C2 N2 1.362(3) ?
C2 S1 1.710(3) ?
C3 C4 1.377(4) ?
C3 C8 1.388(4) ?
C4 C5 1.385(5) ?
C4 H4 0.93 ?
C5 C6 1.351(7) ?
C5 H5 0.93 ?
C6 C7 1.363(6) ?
C6 H6 0.93 ?
C7 C8 1.378(5) ?
C7 H7 0.93 ?
C8 H8 0.93 ?
C9 C10 1.351(5) ?
C9 C14 1.368(4) ?
C9 N2 1.444(4) ?
C10 C11 1.395(6) ?
C10 H10 0.93 ?
C11 C12 1.370(7) ?
C11 H11 0.93 ?
C12 C13 1.343(7) ?
C12 H12 0.93 ?
C13 C14 1.378(5) ?
C13 H13 0.93 ?
C14 H14 0.93 ?
C15 C20 1.359(4) ?
C15 C16 1.373(4) ?
C15 N2 1.442(4) ?
C16 C17 1.378(5) ?
C16 H16 0.93 ?
C17 C18 1.345(5) ?
C17 H17 0.93 ?
C18 C19 1.367(6) ?
C18 H18 0.93 ?
C19 C20 1.380(5) ?
C19 H19 0.93 ?
C20 H20 0.93 ?
C21 O2 1.256(4) ?
C21 N3 1.339(4) ?
C21 C23 1.490(4) ?
C22 N3 1.331(4) ?
C22 N4 1.357(4) ?
C22 S2 1.723(3) ?
C23 C28 1.362(5) ?
C23 C24 1.378(4) ?
C24 C25 1.364(5) ?
C24 H24 0.93 ?
C25 C26 1.340(7) ?
C25 H25 0.93 ?
C26 C27 1.384(7) ?
C26 H26 0.93 ?
C27 C28 1.375(6) ?
C27 H27 0.93 ?
C28 H28 0.93 ?
C29 C34 1.359(5) ?
C29 C30 1.368(6) ?
C29 N4 1.450(4) ?
C30 C31 1.377(6) ?
C30 H30 0.93 ?
C31 C32 1.335(7) ?
C31 H31 0.93 ?
C32 C33 1.351(7) ?
C32 H32 0.93 ?
C33 C34 1.397(5) ?
C33 H33 0.93 ?
C34 H34 0.93 ?
C35 C40 1.360(5) ?
C35 C36 1.381(5) ?
C35 N4 1.447(4) ?
C36 C37 1.382(5) ?
C36 H36 0.93 ?
C37 C38 1.358(6) ?
C37 H37 0.93 ?
C38 C39 1.357(7) ?
C38 H38 0.93 ?
C39 C40 1.387(6) ?
C39 H39 0.93 ?
C40 H40 0.93 ?
C41 O3 1.264(3) ?
C41 N5 1.330(4) ?
C41 C43 1.491(4) ?
C42 N5 1.331(4) ?
C42 N6 1.362(4) ?
C42 S3 1.718(3) ?
C43 C44 1.376(5) ?
C43 C48 1.387(4) ?
C44 C45 1.379(5) ?
C44 H44 0.93 ?
C45 C46 1.363(6) ?
C45 H45 0.93 ?
C46 C47 1.361(6) ?
C46 H46 0.93 ?
C47 C48 1.369(5) ?
C47 H47 0.93 ?
C48 H48 0.93 ?
C49 C50 1.368(5) ?
C49 C54 1.370(5) ?
C49 N6 1.446(4) ?
C50 C51 1.388(5) ?
C50 H50 0.93 ?
C51 C52 1.374(6) ?
C51 H51 0.93 ?
C52 C53 1.370(5) ?
C52 H52 0.93 ?
C53 C54 1.388(5) ?
C53 H53 0.93 ?
C54 H54 0.93 ?
C55 C56 1.369(5) ?
C55 C60 1.373(5) ?
C55 N6 1.439(4) ?
C56 C57 1.395(6) ?
C56 H56 0.93 ?
C57 C58 1.372(7) ?
C57 H57 0.93 ?
C58 C59 1.342(7) ?
C58 H58 0.93 ?
C59 C60 1.381(6) ?
C59 H59 0.93 ?
C60 H60 0.93 ?
O1 Co1 1.920(2) y
O2 Co1 1.923(2) y
O3 Co1 1.934(2) y
S1 Co1 2.2153(9) y
S2 Co1 2.2169(11) y
S3 Co1 2.1985(10) y

loop_
_geom_torsion_atom_site_label_1
_geom_torsion_atom_site_label_2
_geom_torsion_atom_site_label_3
_geom_torsion_atom_site_label_4
_geom_torsion
O1 C1 C3 C4 -4.2(4)
N1 C1 C3 C4 175.6(3)
O1 C1 C3 C8 177.5(3)
N1 C1 C3 C8 -2.7(4)
C8 C3 C4 C5 0.6(5)
C1 C3 C4 C5 -177.7(3)
C3 C4 C5 C6 -0.4(6)
C4 C5 C6 C7 0.0(7)
C5 C6 C7 C8 0.2(8)
C6 C7 C8 C3 0.1(7)
C4 C3 C8 C7 -0.5(5)
C1 C3 C8 C7 177.8(3)
C14 C9 C10 C11 -0.1(7)
N2 C9 C10 C11 179.8(4)
C9 C10 C11 C12 0.7(9)
C10 C11 C12 C13 -0.3(9)
C11 C12 C13 C14 -0.7(8)
C10 C9 C14 C13 -0.9(5)
N2 C9 C14 C13 179.2(3)
C12 C13 C14 C9 1.3(6)
C20 C15 C16 C17 0.3(6)
N2 C15 C16 C17 177.9(3)
C15 C16 C17 C18 -0.7(7)
C16 C17 C18 C19 0.7(8)
C17 C18 C19 C20 -0.3(9)
C16 C15 C20 C19 0.0(6)
N2 C15 C20 C19 -177.5(4)
C18 C19 C20 C15 0.0(8)
O2 C21 C23 C28 -176.1(4)
N3 C21 C23 C28 2.6(5)
O2 C21 C23 C24 2.7(5)
N3 C21 C23 C24 -178.6(3)
C28 C23 C24 C25 -1.3(6)
C21 C23 C24 C25 179.9(4)
C23 C24 C25 C26 2.1(8)
C24 C25 C26 C27 -1.6(11)
C25 C26 C27 C28 0.3(12)
C24 C23 C28 C27 -0.1(8)
C21 C23 C28 C27 178.7(5)
C26 C27 C28 C23 0.6(11)
C34 C29 C30 C31 -0.9(7)
N4 C29 C30 C31 178.2(4)
C29 C30 C31 C32 -0.9(9)
C30 C31 C32 C33 2.4(9)
C31 C32 C33 C34 -2.3(8)
C30 C29 C34 C33 1.0(6)
N4 C29 C34 C33 -178.0(3)
C32 C33 C34 C29 0.5(7)
C40 C35 C36 C37 0.4(5)
N4 C35 C36 C37 178.0(3)
C35 C36 C37 C38 -1.1(6)
C36 C37 C38 C39 1.2(7)
C37 C38 C39 C40 -0.6(7)
C36 C35 C40 C39 0.1(6)
N4 C35 C40 C39 -177.4(4)
C38 C39 C40 C35 -0.1(7)
O3 C41 C43 C44 -2.2(4)
N5 C41 C43 C44 175.9(3)
O3 C41 C43 C48 177.8(3)
N5 C41 C43 C48 -4.1(5)
C48 C43 C44 C45 1.0(6)
C41 C43 C44 C45 -179.0(4)
C43 C44 C45 C46 -0.5(7)
C44 C45 C46 C47 -1.5(9)
C45 C46 C47 C48 2.9(9)
C46 C47 C48 C43 -2.4(8)
C44 C43 C48 C47 0.4(6)
C41 C43 C48 C47 -179.6(4)
C54 C49 C50 C51 -0.6(6)
N6 C49 C50 C51 177.1(3)
C49 C50 C51 C52 0.3(6)
C50 C51 C52 C53 0.3(6)
C51 C52 C53 C54 -0.6(6)
C50 C49 C54 C53 0.3(6)
N6 C49 C54 C53 -177.4(3)
C52 C53 C54 C49 0.3(6)
C60 C55 C56 C57 -1.1(6)
N6 C55 C56 C57 179.0(4)
C55 C56 C57 C58 0.9(7)
C56 C57 C58 C59 -0.4(9)
C57 C58 C59 C60 0.2(9)
C56 C55 C60 C59 0.9(6)
N6 C55 C60 C59 -179.2(4)
C58 C59 C60 C55 -0.4(7)
N2 C2 N1 C1 174.2(3)
S1 C2 N1 C1 -4.0(4)
O1 C1 N1 C2 9.7(5)
C3 C1 N1 C2 -170.1(3)
N1 C2 N2 C15 178.7(2)
S1 C2 N2 C15 -2.9(4)
N1 C2 N2 C9 -3.1(4)
S1 C2 N2 C9 175.3(2)
C20 C15 N2 C2 -79.4(4)
C16 C15 N2 C2 103.1(4)
C20 C15 N2 C9 102.3(4)
C16 C15 N2 C9 -75.2(4)
C10 C9 N2 C2 100.3(4)
C14 C9 N2 C2 -79.9(4)
C10 C9 N2 C15 -81.4(4)
C14 C9 N2 C15 98.5(3)
N4 C22 N3 C21 -178.5(3)
S2 C22 N3 C21 -0.8(5)
O2 C21 N3 C22 -9.2(5)
C23 C21 N3 C22 172.3(3)
N3 C22 N4 C35 -174.9(3)
S2 C22 N4 C35 7.1(4)
N3 C22 N4 C29 2.1(4)
S2 C22 N4 C29 -176.0(3)
C40 C35 N4 C22 -102.6(4)
C36 C35 N4 C22 79.8(4)
C40 C35 N4 C29 80.2(4)
C36 C35 N4 C29 -97.3(4)
C34 C29 N4 C22 -93.6(4)
C30 C29 N4 C22 87.4(5)
C34 C29 N4 C35 83.6(4)
C30 C29 N4 C35 -95.4(4)
O3 C41 N5 C42 3.5(5)
C43 C41 N5 C42 -174.3(3)
N6 C42 N5 C41 167.0(3)
S3 C42 N5 C41 -13.9(5)
N5 C42 N6 C55 -175.0(3)
S3 C42 N6 C55 5.8(4)
N5 C42 N6 C49 10.1(4)
S3 C42 N6 C49 -169.0(2)
C56 C55 N6 C42 -110.8(4)
C60 C55 N6 C42 69.3(4)
C56 C55 N6 C49 64.3(4)
C60 C55 N6 C49 -115.7(4)
C50 C49 N6 C42 63.7(4)
C54 C49 N6 C42 -118.7(4)
C50 C49 N6 C55 -111.4(4)
C54 C49 N6 C55 66.2(4)
N1 C1 O1 Co1 1.0(4)
C3 C1 O1 Co1 -179.22(17)
N3 C21 O2 Co1 -15.1(5)
C23 C21 O2 Co1 163.5(2)
N5 C41 O3 Co1 29.3(4)
C43 C41 O3 Co1 -152.9(2)
N1 C2 S1 Co1 -7.9(3)
N2 C2 S1 Co1 174.04(18)
N3 C22 S2 Co1 24.0(3)
N4 C22 S2 Co1 -158.4(2)
N5 C42 S3 Co1 -4.7(3)
N6 C42 S3 Co1 174.3(2)
C1 O1 Co1 O2 -102.9(2)
C1 O1 Co1 O3 170.9(2)
C1 O1 Co1 S3 77.8(2)
C1 O1 Co1 S1 -11.1(2)
C21 O2 Co1 O1 -144.6(3)
C21 O2 Co1 O3 -57.2(3)
C21 O2 Co1 S1 119.7(3)
C21 O2 Co1 S2 33.3(3)
C41 O3 Co1 O1 -127.1(2)
C41 O3 Co1 O2 147.3(2)
C41 O3 Co1 S3 -37.4(2)
C41 O3 Co1 S2 54.5(2)
C42 S3 Co1 O1 109.02(12)
C42 S3 Co1 O3 21.91(12)
C42 S3 Co1 S1 -155.12(11)
C42 S3 Co1 S2 -68.85(11)
C2 S1 Co1 O1 11.72(12)
C2 S1 Co1 O2 97.33(12)
C2 S1 Co1 S3 -78.02(10)
C2 S1 Co1 S2 -169.95(10)
C22 S2 Co1 O2 -30.16(12)
C22 S2 Co1 O3 55.86(12)
C22 S2 Co1 S3 148.96(11)
C22 S2 Co1 S1 -122.23(11)
